data_7020756
loop_
_publ_author_name
'Fanjul, Tamara'
'Eastham, Graham'
'Floure, Joelle'
'Forrest, Sebastian J. K.'
'Haddow, Mairi F.'
'Hamilton, Alex'
'Pringle, Paul G.'
'Orpen, A. Guy'
'Waugh, Mark'

_publ_section_title
;
 Interplay of bite angle and cone angle effects. A comparison between
 o-C6H4(CH2PR2)(PR'2) and o-C6H4(CH2PR2)(CH2PR'2) as ligands for
 Pd-catalysed ethene hydromethoxycarbonylation.
;
_journal_issue 1
_journal_name_full 'Dalton transactions (Cambridge, England : 2003)'
_journal_page_first 100
_journal_page_last 115
_journal_paper_doi 10.1039/c2dt31913f
_journal_volume 42
_journal_year 2013
_chemical_formula_moiety 'C24 H45 Cl P2 Pt'
_chemical_formula_sum 'C24 H45 Cl P2 Pt'
_chemical_formula_weight 626.08
_chemical_name_systematic
;
?
;
_space_group_IT_number 14
_symmetry_cell_setting monoclinic
_symmetry_space_group_name_Hall '-P 2ybc'
_symmetry_space_group_name_H-M 'P 1 21/c 1'
_atom_sites_solution_hydrogens geom
_atom_sites_solution_primary direct
_atom_sites_solution_secondary difmap
_audit_creation_method SHELXL-97
_cell_angle_alpha 90.00
_cell_angle_beta 118.759(3)
_cell_angle_gamma 90.00
_cell_formula_units_Z 8
_cell_length_a 15.9715(7)
_cell_length_b 20.0553(8)
_cell_length_c 18.7186(8)
_cell_measurement_reflns_used 4496
_cell_measurement_temperature 100(2)
_cell_measurement_theta_max 25.36
_cell_measurement_theta_min 2.46
_cell_volume 5256.2(4)
_computing_cell_refinement 'Apex II (Bruker-AXS, 2007)'
_computing_data_collection 'Apex II (Bruker-AXS, 2007)'
_computing_data_reduction
;
SAINT v7.34A (Bruker-AXS, 2007) & XPREP v2005/4 (Bruker-AXS, 2005)
;
_computing_molecular_graphics 'Bruker SHELXTL'
_computing_publication_material 'Bruker SHELXTL'
_computing_structure_refinement 'SHELXL-97 (Sheldrick, 1997)'
_computing_structure_solution 'SHELXS-97 (Sheldrick, 1990)'
_diffrn_ambient_temperature 100(2)
_diffrn_measured_fraction_theta_full 0.996
_diffrn_measured_fraction_theta_max 0.996
_diffrn_measurement_device_type 'CCD area detector'
_diffrn_measurement_method 'phi and omega scans'
_diffrn_radiation_monochromator graphite
_diffrn_radiation_source 'fine-focus sealed tube'
_diffrn_radiation_type MoK\a
_diffrn_radiation_wavelength 0.71073
_diffrn_reflns_av_R_equivalents 0.0814
_diffrn_reflns_av_sigmaI/netI 0.0683
_diffrn_reflns_limit_h_max 13
_diffrn_reflns_limit_h_min -20
_diffrn_reflns_limit_k_max 26
_diffrn_reflns_limit_k_min -25
_diffrn_reflns_limit_l_max 24
_diffrn_reflns_limit_l_min -23
_diffrn_reflns_number 54476
_diffrn_reflns_theta_full 27.52
_diffrn_reflns_theta_max 27.52
_diffrn_reflns_theta_min 1.45
_exptl_absorpt_coefficient_mu 5.571
_exptl_absorpt_correction_T_max 0.7456
_exptl_absorpt_correction_T_min 0.5930
_exptl_absorpt_correction_type multi-scan
_exptl_absorpt_process_details 'SADABS V2008/1'
_exptl_crystal_colour colourless
_exptl_crystal_density_diffrn 1.582
_exptl_crystal_density_method 'not measured'
_exptl_crystal_description block
_exptl_crystal_F_000 2512
_exptl_crystal_size_max 0.12
_exptl_crystal_size_mid 0.12
_exptl_crystal_size_min 0.07
_refine_diff_density_max 1.792
_refine_diff_density_min -1.340
_refine_diff_density_rms 0.171
_refine_ls_extinction_method none
_refine_ls_goodness_of_fit_ref 1.016
_refine_ls_hydrogen_treatment constr
_refine_ls_matrix_type full
_refine_ls_number_parameters 531
_refine_ls_number_reflns 12047
_refine_ls_number_restraints 0
_refine_ls_restrained_S_all 1.016
_refine_ls_R_factor_all 0.0775
_refine_ls_R_factor_gt 0.0405
_refine_ls_shift/su_max 0.001
_refine_ls_shift/su_mean 0.000
_refine_ls_structure_factor_coef Fsqd
_refine_ls_weighting_details 'calc w=1/[\s^2^(Fo^2^)+(0.0352P)^2^+0.9343P] where P=(Fo^2^+2Fc^2^)/3'
_refine_ls_weighting_scheme calc
_refine_ls_wR_factor_gt 0.0830
_refine_ls_wR_factor_ref 0.0954
_reflns_number_gt 8095
_reflns_number_total 12047
_reflns_threshold_expression >2sigma(I)
_cod_data_source_file c2dt31913f.txt
_cod_data_source_block 4a
_cod_original_sg_symbol_H-M P21/c
_cod_database_code 7020756

loop_
_symmetry_equiv_pos_as_xyz
'x, y, z'
'-x, y+1/2, -z+1/2'
'-x, -y, -z'
'x, -y-1/2, z-1/2'

loop_
_atom_site_label
_atom_site_type_symbol
_atom_site_fract_x
_atom_site_fract_y
_atom_site_fract_z
_atom_site_U_iso_or_equiv
_atom_site_adp_type
_atom_site_occupancy
_atom_site_symmetry_multiplicity
_atom_site_calc_flag
_atom_site_refinement_flags
Pt1 Pt 0.624498(16) 0.741757(11) 0.427387(14) 0.01902(7) Uani 1 1 d .
P1 P 0.59960(12) 0.78193(7) 0.30761(10) 0.0194(3) Uani 1 1 d .
P2 P 0.67197(11) 0.63175(7) 0.41245(10) 0.0162(3) Uani 1 1 d .
Cl1 Cl 0.68254(11) 0.72954(8) 0.57123(9) 0.0258(3) Uani 1 1 d .
C1 C 0.5658(5) 0.8291(3) 0.4499(4) 0.0285(16) Uani 1 1 d .
H1A H 0.6175 0.8595 0.4848 0.043 Uiso 1 1 calc R
H1B H 0.5289 0.8170 0.4773 0.043 Uiso 1 1 calc R
H1C H 0.5239 0.8513 0.3981 0.043 Uiso 1 1 calc R
C2 C 0.6688(4) 0.7335(3) 0.2713(4) 0.0184(12) Uani 1 1 d .
H2A H 0.6604 0.7548 0.2206 0.022 Uiso 1 1 calc R
H2B H 0.7371 0.7382 0.3122 0.022 Uiso 1 1 calc R
C3 C 0.6491(4) 0.6594(3) 0.2538(4) 0.0196(14) Uani 1 1 d .
C4 C 0.6543(4) 0.6111(3) 0.3103(4) 0.0174(13) Uani 1 1 d .
C5 C 0.6425(5) 0.5443(3) 0.2843(4) 0.0237(14) Uani 1 1 d .
H5 H 0.6484 0.5103 0.3219 0.028 Uiso 1 1 calc R
C6 C 0.6226(5) 0.5258(3) 0.2068(4) 0.0280(16) Uani 1 1 d .
H6 H 0.6144 0.4800 0.1919 0.034 Uiso 1 1 calc R
C7 C 0.6144(5) 0.5734(3) 0.1507(4) 0.0292(16) Uani 1 1 d .
H7 H 0.5988 0.5614 0.0966 0.035 Uiso 1 1 calc R
C8 C 0.6299(5) 0.6399(3) 0.1758(4) 0.0265(16) Uani 1 1 d .
H8 H 0.6273 0.6731 0.1385 0.032 Uiso 1 1 calc R
C9 C 0.4734(5) 0.7826(3) 0.2216(4) 0.0249(14) Uani 1 1 d .
C10 C 0.4643(5) 0.8108(3) 0.1419(4) 0.0339(17) Uani 1 1 d .
H10A H 0.5089 0.7875 0.1284 0.051 Uiso 1 1 calc R
H10B H 0.4795 0.8586 0.1485 0.051 Uiso 1 1 calc R
H10C H 0.3988 0.8044 0.0978 0.051 Uiso 1 1 calc R
C11 C 0.4057(5) 0.8205(3) 0.2450(4) 0.0363(18) Uani 1 1 d .
H11A H 0.4219 0.8681 0.2514 0.055 Uiso 1 1 calc R
H11B H 0.4129 0.8028 0.2964 0.055 Uiso 1 1 calc R
H11C H 0.3395 0.8147 0.2020 0.055 Uiso 1 1 calc R
C12 C 0.4389(5) 0.7102(3) 0.2066(4) 0.0311(17) Uani 1 1 d .
H12A H 0.3698 0.7092 0.1698 0.047 Uiso 1 1 calc R
H12B H 0.4531 0.6893 0.2586 0.047 Uiso 1 1 calc R
H12C H 0.4717 0.6858 0.1819 0.047 Uiso 1 1 calc R
C13 C 0.6597(5) 0.8658(3) 0.3165(4) 0.0265(15) Uani 1 1 d .
C14 C 0.7510(5) 0.8663(3) 0.3998(4) 0.0319(17) Uani 1 1 d .
H14A H 0.7955 0.8325 0.4001 0.048 Uiso 1 1 calc R
H14B H 0.7347 0.8564 0.4428 0.048 Uiso 1 1 calc R
H14C H 0.7811 0.9103 0.4093 0.048 Uiso 1 1 calc R
C15 C 0.6910(6) 0.8778(3) 0.2520(4) 0.0357(18) Uani 1 1 d .
H15A H 0.7125 0.9241 0.2554 0.054 Uiso 1 1 calc R
H15B H 0.6370 0.8696 0.1977 0.054 Uiso 1 1 calc R
H15C H 0.7435 0.8475 0.2615 0.054 Uiso 1 1 calc R
C16 C 0.5971(5) 0.9260(3) 0.3139(5) 0.0361(18) Uani 1 1 d .
H16A H 0.6342 0.9672 0.3248 0.054 Uiso 1 1 calc R
H16B H 0.5770 0.9201 0.3554 0.054 Uiso 1 1 calc R
H16C H 0.5406 0.9287 0.2599 0.054 Uiso 1 1 calc R
C17 C 0.5964(4) 0.5667(3) 0.4320(4) 0.0214(14) Uani 1 1 d .
C18 C 0.4968(4) 0.5668(3) 0.3566(4) 0.0239(14) Uani 1 1 d .
H18A H 0.4544 0.5371 0.3661 0.036 Uiso 1 1 calc R
H18B H 0.5016 0.5511 0.3091 0.036 Uiso 1 1 calc R
H18C H 0.4707 0.6121 0.3465 0.036 Uiso 1 1 calc R
C19 C 0.5829(5) 0.5891(3) 0.5043(4) 0.0291(16) Uani 1 1 d .
H19A H 0.5516 0.6328 0.4923 0.044 Uiso 1 1 calc R
H19B H 0.6453 0.5922 0.5533 0.044 Uiso 1 1 calc R
H19C H 0.5430 0.5566 0.5132 0.044 Uiso 1 1 calc R
C20 C 0.6355(5) 0.4942(3) 0.4517(4) 0.0257(15) Uani 1 1 d .
H20A H 0.5895 0.4658 0.4579 0.039 Uiso 1 1 calc R
H20B H 0.6964 0.4939 0.5025 0.039 Uiso 1 1 calc R
H20C H 0.6453 0.4772 0.4072 0.039 Uiso 1 1 calc R
C21 C 0.8041(4) 0.6140(3) 0.4806(4) 0.0196(13) Uani 1 1 d .
C22 C 0.8278(5) 0.6022(3) 0.5694(4) 0.0234(14) Uani 1 1 d .
H22A H 0.8972 0.5986 0.6038 0.035 Uiso 1 1 calc R
H22B H 0.7974 0.5608 0.5731 0.035 Uiso 1 1 calc R
H22C H 0.8039 0.6396 0.5882 0.035 Uiso 1 1 calc R
C23 C 0.8409(5) 0.5541(3) 0.4528(4) 0.0293(16) Uani 1 1 d .
H23A H 0.8304 0.5621 0.3974 0.044 Uiso 1 1 calc R
H23B H 0.8066 0.5138 0.4534 0.044 Uiso 1 1 calc R
H23C H 0.9094 0.5483 0.4899 0.044 Uiso 1 1 calc R
C24 C 0.8572(4) 0.6764(3) 0.4766(4) 0.0247(14) Uani 1 1 d .
H24A H 0.9259 0.6707 0.5128 0.037 Uiso 1 1 calc R
H24B H 0.8345 0.7153 0.4940 0.037 Uiso 1 1 calc R
H24C H 0.8451 0.6830 0.4206 0.037 Uiso 1 1 calc R
Pt2 Pt 0.131882(16) 0.747886(10) 0.418507(13) 0.01647(7) Uani 1 1 d .
P3 P 0.12386(11) 0.71102(7) 0.30305(10) 0.0162(3) Uani 1 1 d .
P4 P 0.14682(12) 0.86401(7) 0.39779(10) 0.0169(3) Uani 1 1 d .
Cl2 Cl 0.17856(11) 0.76221(7) 0.55982(9) 0.0213(3) Uani 1 1 d .
C25 C 0.1005(5) 0.6506(3) 0.4449(4) 0.0220(14) Uani 1 1 d .
H25A H 0.0768 0.6228 0.3960 0.033 Uiso 1 1 calc R
H25B H 0.0516 0.6537 0.4622 0.033 Uiso 1 1 calc R
H25C H 0.1585 0.6307 0.4887 0.033 Uiso 1 1 calc R
C26 C 0.1800(4) 0.7715(3) 0.2661(4) 0.0151(12) Uani 1 1 d .
H26A H 0.2482 0.7739 0.3077 0.018 Uiso 1 1 calc R
H26B H 0.1776 0.7521 0.2165 0.018 Uiso 1 1 calc R
C27 C 0.1447(4) 0.8429(3) 0.2453(4) 0.0161(13) Uani 1 1 d .
C28 C 0.1335(4) 0.8875(3) 0.2973(4) 0.0167(13) Uani 1 1 d .
C29 C 0.1098(5) 0.9537(3) 0.2699(4) 0.0250(15) Uani 1 1 d .
H29 H 0.1034 0.9852 0.3049 0.030 Uiso 1 1 calc R
C30 C 0.0953(5) 0.9749(3) 0.1948(4) 0.0242(15) Uani 1 1 d .
H30 H 0.0807 1.0203 0.1792 0.029 Uiso 1 1 calc R
C31 C 0.1023(4) 0.9295(3) 0.1421(4) 0.0213(14) Uani 1 1 d .
H31 H 0.0895 0.9424 0.0889 0.026 Uiso 1 1 calc R
C32 C 0.1285(4) 0.8646(3) 0.1695(4) 0.0186(13) Uani 1 1 d .
H32 H 0.1357 0.8335 0.1345 0.022 Uiso 1 1 calc R
C33 C 0.0024(4) 0.6943(3) 0.2154(4) 0.0219(14) Uani 1 1 d .
C34 C 0.0040(5) 0.6703(3) 0.1389(4) 0.0323(17) Uani 1 1 d .
H34A H -0.0616 0.6666 0.0942 0.048 Uiso 1 1 calc R
H34B H 0.0351 0.6265 0.1493 0.048 Uiso 1 1 calc R
H34C H 0.0395 0.7022 0.1241 0.048 Uiso 1 1 calc R
C35 C -0.0541(5) 0.6442(3) 0.2381(4) 0.0299(16) Uani 1 1 d .
H35A H -0.0591 0.6611 0.2850 0.045 Uiso 1 1 calc R
H35B H -0.0208 0.6012 0.2519 0.045 Uiso 1 1 calc R
H35C H -0.1182 0.6385 0.1916 0.045 Uiso 1 1 calc R
C36 C -0.0522(5) 0.7601(3) 0.1952(4) 0.0347(17) Uani 1 1 d .
H36A H -0.0221 0.7920 0.1750 0.052 Uiso 1 1 calc R
H36B H -0.0511 0.7779 0.2444 0.052 Uiso 1 1 calc R
H36C H -0.1185 0.7525 0.1533 0.052 Uiso 1 1 calc R
C37 C 0.2085(5) 0.6380(3) 0.3193(4) 0.0216(14) Uani 1 1 d .
C38 C 0.2955(5) 0.6476(3) 0.4025(4) 0.0281(16) Uani 1 1 d .
H38A H 0.2769 0.6424 0.4450 0.042 Uiso 1 1 calc R
H38B H 0.3217 0.6924 0.4058 0.042 Uiso 1 1 calc R
H38C H 0.3440 0.6143 0.4103 0.042 Uiso 1 1 calc R
C39 C 0.2442(5) 0.6365(3) 0.2557(4) 0.0293(16) Uani 1 1 d .
H39A H 0.2839 0.6758 0.2629 0.044 Uiso 1 1 calc R
H39B H 0.1893 0.6367 0.2007 0.044 Uiso 1 1 calc R
H39C H 0.2820 0.5961 0.2634 0.044 Uiso 1 1 calc R
C40 C 0.1653(5) 0.5698(3) 0.3174(4) 0.0310(17) Uani 1 1 d .
H40A H 0.2132 0.5351 0.3286 0.047 Uiso 1 1 calc R
H40B H 0.1102 0.5624 0.2635 0.047 Uiso 1 1 calc R
H40C H 0.1446 0.5682 0.3589 0.047 Uiso 1 1 calc R
C41 C 0.0465(5) 0.9129(3) 0.4035(4) 0.0237(14) Uani 1 1 d .
C42 C -0.0467(4) 0.9051(3) 0.3219(4) 0.0296(16) Uani 1 1 d .
H42A H -0.0615 0.8576 0.3102 0.044 Uiso 1 1 calc R
H42B H -0.0387 0.9256 0.2781 0.044 Uiso 1 1 calc R
H42C H -0.0992 0.9271 0.3258 0.044 Uiso 1 1 calc R
C43 C 0.0292(5) 0.8813(3) 0.4707(4) 0.0298(16) Uani 1 1 d .
H43A H -0.0240 0.9042 0.4725 0.045 Uiso 1 1 calc R
H43B H 0.0870 0.8858 0.5236 0.045 Uiso 1 1 calc R
H43C H 0.0135 0.8340 0.4586 0.045 Uiso 1 1 calc R
C44 C 0.0632(5) 0.9879(3) 0.4243(4) 0.0302(16) Uani 1 1 d .
H44A H 0.0125 1.0051 0.4345 0.045 Uiso 1 1 calc R
H44B H 0.0625 1.0121 0.3785 0.045 Uiso 1 1 calc R
H44C H 0.1252 0.9941 0.4731 0.045 Uiso 1 1 calc R
C45 C 0.2688(5) 0.9004(3) 0.4716(4) 0.0252(15) Uani 1 1 d .
C46 C 0.2815(5) 0.9099(3) 0.5568(4) 0.0296(16) Uani 1 1 d .
H46A H 0.2665 0.8681 0.5754 0.044 Uiso 1 1 calc R
H46B H 0.2385 0.9451 0.5560 0.044 Uiso 1 1 calc R
H46C H 0.3478 0.9225 0.5942 0.044 Uiso 1 1 calc R
C47 C 0.2905(5) 0.9667(3) 0.4436(4) 0.0392(19) Uani 1 1 d .
H47A H 0.2421 0.9997 0.4372 0.059 Uiso 1 1 calc R
H47B H 0.2896 0.9604 0.3913 0.059 Uiso 1 1 calc R
H47C H 0.3537 0.9826 0.4843 0.059 Uiso 1 1 calc R
C48 C 0.3407(5) 0.8486(3) 0.4753(5) 0.0362(18) Uani 1 1 d .
H48A H 0.4057 0.8648 0.5106 0.054 Uiso 1 1 calc R
H48B H 0.3318 0.8409 0.4203 0.054 Uiso 1 1 calc R
H48C H 0.3309 0.8067 0.4972 0.054 Uiso 1 1 calc R

loop_
_atom_site_aniso_label
_atom_site_aniso_U_11
_atom_site_aniso_U_22
_atom_site_aniso_U_33
_atom_site_aniso_U_23
_atom_site_aniso_U_13
_atom_site_aniso_U_12
Pt1 0.01641(13) 0.01993(12) 0.01869(13) -0.00297(10) 0.00682(11) 0.00245(10)
P1 0.0190(9) 0.0143(8) 0.0213(9) -0.0025(6) 0.0069(7) 0.0014(6)
P2 0.0172(9) 0.0165(7) 0.0160(8) -0.0009(6) 0.0087(7) -0.0002(6)
Cl1 0.0249(9) 0.0312(8) 0.0192(8) -0.0035(6) 0.0088(7) 0.0057(7)
C1 0.026(4) 0.037(4) 0.018(4) -0.004(3) 0.008(3) 0.010(3)
C2 0.014(3) 0.015(3) 0.022(3) -0.002(2) 0.006(3) 0.000(2)
C3 0.019(3) 0.012(3) 0.031(4) 0.001(2) 0.015(3) 0.002(2)
C4 0.016(3) 0.015(3) 0.021(3) -0.003(2) 0.009(3) -0.003(2)
C5 0.036(4) 0.018(3) 0.024(4) 0.002(2) 0.020(3) -0.003(3)
C6 0.043(5) 0.014(3) 0.033(4) -0.006(3) 0.023(4) -0.004(3)
C7 0.042(4) 0.025(3) 0.025(4) -0.007(3) 0.021(4) 0.001(3)
C8 0.039(5) 0.019(3) 0.030(4) 0.004(3) 0.023(4) 0.002(3)
C9 0.022(4) 0.028(3) 0.021(4) 0.005(3) 0.008(3) 0.005(3)
C10 0.031(4) 0.037(4) 0.018(4) 0.006(3) -0.002(3) 0.007(3)
C11 0.025(4) 0.046(4) 0.032(4) -0.005(3) 0.009(4) 0.009(3)
C12 0.019(4) 0.023(3) 0.034(4) 0.001(3) -0.001(3) -0.003(3)
C13 0.032(4) 0.022(3) 0.023(4) 0.003(3) 0.011(3) 0.003(3)
C14 0.023(4) 0.033(4) 0.030(4) -0.007(3) 0.005(3) -0.011(3)
C15 0.051(5) 0.020(3) 0.037(5) -0.003(3) 0.022(4) -0.008(3)
C16 0.042(5) 0.015(3) 0.045(5) -0.002(3) 0.015(4) 0.005(3)
C17 0.022(4) 0.020(3) 0.024(4) 0.000(2) 0.013(3) -0.007(2)
C18 0.014(3) 0.030(4) 0.024(4) 0.000(3) 0.007(3) -0.005(3)
C19 0.029(4) 0.036(4) 0.027(4) -0.003(3) 0.017(3) -0.012(3)
C20 0.028(4) 0.022(3) 0.024(4) 0.002(3) 0.009(3) -0.003(3)
C21 0.015(3) 0.020(3) 0.019(3) -0.002(2) 0.005(3) 0.007(2)
C22 0.022(4) 0.022(3) 0.020(4) 0.005(2) 0.006(3) 0.002(3)
C23 0.020(4) 0.030(4) 0.029(4) -0.004(3) 0.005(3) 0.006(3)
C24 0.014(3) 0.037(4) 0.023(4) 0.003(3) 0.008(3) -0.004(3)
Pt2 0.01700(13) 0.01604(11) 0.01711(12) 0.00152(9) 0.00881(10) 0.00018(9)
P3 0.0173(8) 0.0127(7) 0.0189(8) 0.0020(6) 0.0089(7) 0.0003(6)
P4 0.0220(9) 0.0143(7) 0.0171(9) 0.0015(6) 0.0114(7) 0.0010(6)
Cl2 0.0259(8) 0.0215(7) 0.0166(7) 0.0018(6) 0.0103(7) -0.0022(6)
C25 0.035(4) 0.017(3) 0.021(4) -0.002(2) 0.020(3) -0.005(3)
C26 0.013(3) 0.011(3) 0.023(3) 0.001(2) 0.009(3) 0.002(2)
C27 0.011(3) 0.016(3) 0.020(3) 0.000(2) 0.006(3) -0.003(2)
C28 0.018(3) 0.019(3) 0.016(3) 0.002(2) 0.011(3) -0.001(2)
C29 0.036(4) 0.011(3) 0.032(4) 0.000(3) 0.020(4) 0.006(3)
C30 0.034(4) 0.018(3) 0.030(4) 0.008(3) 0.022(3) 0.007(3)
C31 0.026(4) 0.026(3) 0.016(3) 0.004(2) 0.013(3) -0.003(3)
C32 0.016(3) 0.021(3) 0.020(4) -0.002(2) 0.009(3) -0.001(2)
C33 0.021(3) 0.019(3) 0.022(4) 0.006(2) 0.007(3) -0.005(2)
C34 0.034(4) 0.035(4) 0.016(4) -0.003(3) 0.003(3) -0.006(3)
C35 0.024(4) 0.035(4) 0.028(4) 0.000(3) 0.010(3) -0.012(3)
C36 0.018(3) 0.035(4) 0.035(4) 0.005(3) 0.000(3) -0.002(3)
C37 0.024(4) 0.019(3) 0.021(4) 0.002(2) 0.010(3) 0.003(3)
C38 0.026(4) 0.023(3) 0.027(4) 0.005(3) 0.006(3) 0.012(3)
C39 0.039(4) 0.025(3) 0.025(4) 0.004(3) 0.016(4) 0.015(3)
C40 0.040(4) 0.014(3) 0.039(5) 0.005(3) 0.019(4) 0.009(3)
C41 0.031(4) 0.024(3) 0.023(4) 0.004(3) 0.018(3) 0.007(3)
C42 0.018(4) 0.041(4) 0.029(4) 0.000(3) 0.011(3) 0.008(3)
C43 0.038(4) 0.030(4) 0.031(4) 0.005(3) 0.024(4) 0.005(3)
C44 0.047(5) 0.020(3) 0.034(4) 0.001(3) 0.027(4) 0.010(3)
C45 0.027(4) 0.024(3) 0.022(4) -0.001(3) 0.011(3) -0.003(3)
C46 0.035(4) 0.023(3) 0.024(4) 0.001(3) 0.008(3) -0.002(3)
C47 0.043(5) 0.043(4) 0.028(4) -0.003(3) 0.014(4) -0.020(4)
C48 0.017(4) 0.045(4) 0.042(5) -0.008(3) 0.011(4) -0.012(3)

loop_
_atom_type_symbol
_atom_type_description
_atom_type_scat_dispersion_real
_atom_type_scat_dispersion_imag
_atom_type_scat_source
C C 0.0033 0.0016 'International Tables Vol C Tables 4.2.6.8 and 6.1.1.4'
H H 0.0000 0.0000 'International Tables Vol C Tables 4.2.6.8 and 6.1.1.4'
Cl Cl 0.1484 0.1585 'International Tables Vol C Tables 4.2.6.8 and 6.1.1.4'
P P 0.1023 0.0942 'International Tables Vol C Tables 4.2.6.8 and 6.1.1.4'
Pt Pt -1.7033 8.3905 'International Tables Vol C Tables 4.2.6.8 and 6.1.1.4'

loop_
_geom_angle_atom_site_label_1
_geom_angle_atom_site_label_2
_geom_angle_atom_site_label_3
_geom_angle
C1 Pt1 P1 91.11(18)
C1 Pt1 P2 168.32(19)
P1 Pt1 P2 97.41(5)
C1 Pt1 Cl1 80.24(18)
P1 Pt1 Cl1 161.75(6)
P2 Pt1 Cl1 93.66(5)
C2 P1 C9 106.0(3)
C2 P1 C13 97.6(3)
C9 P1 C13 110.8(3)
C2 P1 Pt1 109.5(2)
C9 P1 Pt1 117.6(2)
C13 P1 Pt1 113.1(2)
C4 P2 C21 102.7(3)
C4 P2 C17 104.3(3)
C21 P2 C17 109.9(3)
C4 P2 Pt1 115.48(19)
C21 P2 Pt1 113.96(18)
C17 P2 Pt1 109.84(19)
Pt1 C1 H1A 109.5
Pt1 C1 H1B 109.5
H1A C1 H1B 109.5
Pt1 C1 H1C 109.5
H1A C1 H1C 109.5
H1B C1 H1C 109.5
C3 C2 P1 119.9(4)
C3 C2 H2A 107.3
P1 C2 H2A 107.3
C3 C2 H2B 107.3
P1 C2 H2B 107.3
H2A C2 H2B 106.9
C8 C3 C4 119.8(5)
C8 C3 C2 114.7(5)
C4 C3 C2 125.4(5)
C5 C4 C3 116.5(5)
C5 C4 P2 120.1(4)
C3 C4 P2 123.4(4)
C6 C5 C4 123.0(6)
C6 C5 H5 118.5
C4 C5 H5 118.5
C7 C6 C5 120.3(6)
C7 C6 H6 119.9
C5 C6 H6 119.9
C6 C7 C8 118.0(6)
C6 C7 H7 121.0
C8 C7 H7 121.0
C7 C8 C3 122.3(6)
C7 C8 H8 118.9
C3 C8 H8 118.9
C12 C9 C10 108.3(6)
C12 C9 C11 106.2(5)
C10 C9 C11 110.0(5)
C12 C9 P1 107.0(4)
C10 C9 P1 113.3(5)
C11 C9 P1 111.6(5)
C9 C10 H10A 109.5
C9 C10 H10B 109.5
H10A C10 H10B 109.5
C9 C10 H10C 109.5
H10A C10 H10C 109.5
H10B C10 H10C 109.5
C9 C11 H11A 109.5
C9 C11 H11B 109.5
H11A C11 H11B 109.5
C9 C11 H11C 109.5
H11A C11 H11C 109.5
H11B C11 H11C 109.5
C9 C12 H12A 109.5
C9 C12 H12B 109.5
H12A C12 H12B 109.5
C9 C12 H12C 109.5
H12A C12 H12C 109.5
H12B C12 H12C 109.5
C15 C13 C14 106.7(6)
C15 C13 C16 107.6(5)
C14 C13 C16 108.0(5)
C15 C13 P1 114.3(4)
C14 C13 P1 106.6(4)
C16 C13 P1 113.2(5)
C13 C14 H14A 109.5
C13 C14 H14B 109.5
H14A C14 H14B 109.5
C13 C14 H14C 109.5
H14A C14 H14C 109.5
H14B C14 H14C 109.5
C13 C15 H15A 109.5
C13 C15 H15B 109.5
H15A C15 H15B 109.5
C13 C15 H15C 109.5
H15A C15 H15C 109.5
H15B C15 H15C 109.5
C13 C16 H16A 109.5
C13 C16 H16B 109.5
H16A C16 H16B 109.5
C13 C16 H16C 109.5
H16A C16 H16C 109.5
H16B C16 H16C 109.5
C19 C17 C18 106.6(5)
C19 C17 C20 106.0(5)
C18 C17 C20 109.8(5)
C19 C17 P2 109.6(4)
C18 C17 P2 107.0(4)
C20 C17 P2 117.5(4)
C17 C18 H18A 109.5
C17 C18 H18B 109.5
H18A C18 H18B 109.5
C17 C18 H18C 109.5
H18A C18 H18C 109.5
H18B C18 H18C 109.5
C17 C19 H19A 109.5
C17 C19 H19B 109.5
H19A C19 H19B 109.5
C17 C19 H19C 109.5
H19A C19 H19C 109.5
H19B C19 H19C 109.5
C17 C20 H20A 109.5
C17 C20 H20B 109.5
H20A C20 H20B 109.5
C17 C20 H20C 109.5
H20A C20 H20C 109.5
H20B C20 H20C 109.5
C24 C21 C23 108.1(5)
C24 C21 C22 108.9(5)
C23 C21 C22 108.1(5)
C24 C21 P2 106.0(4)
C23 C21 P2 113.7(4)
C22 C21 P2 111.8(4)
C21 C22 H22A 109.5
C21 C22 H22B 109.5
H22A C22 H22B 109.5
C21 C22 H22C 109.5
H22A C22 H22C 109.5
H22B C22 H22C 109.5
C21 C23 H23A 109.5
C21 C23 H23B 109.5
H23A C23 H23B 109.5
C21 C23 H23C 109.5
H23A C23 H23C 109.5
H23B C23 H23C 109.5
C21 C24 H24A 109.5
C21 C24 H24B 109.5
H24A C24 H24B 109.5
C21 C24 H24C 109.5
H24A C24 H24C 109.5
H24B C24 H24C 109.5
C25 Pt2 P3 90.66(16)
C25 Pt2 P4 169.12(17)
P3 Pt2 P4 97.44(5)
C25 Pt2 Cl2 80.57(17)
P3 Pt2 Cl2 162.31(5)
P4 Pt2 Cl2 93.44(5)
C26 P3 C33 106.1(3)
C26 P3 C37 97.5(3)
C33 P3 C37 110.9(3)
C26 P3 Pt2 109.66(19)
C33 P3 Pt2 117.5(2)
C37 P3 Pt2 113.1(2)
C28 P4 C45 102.5(3)
C28 P4 C41 103.6(3)
C45 P4 C41 110.6(3)
C28 P4 Pt2 116.18(19)
C45 P4 Pt2 113.7(2)
C41 P4 Pt2 109.65(19)
Pt2 C25 H25A 109.5
Pt2 C25 H25B 109.5
H25A C25 H25B 109.5
Pt2 C25 H25C 109.5
H25A C25 H25C 109.5
H25B C25 H25C 109.5
C27 C26 P3 122.2(4)
C27 C26 H26A 106.8
P3 C26 H26A 106.8
C27 C26 H26B 106.8
P3 C26 H26B 106.8
H26A C26 H26B 106.6
C32 C27 C28 119.4(5)
C32 C27 C26 115.0(5)
C28 C27 C26 125.5(5)
C27 C28 C29 116.9(5)
C27 C28 P4 123.8(4)
C29 C28 P4 119.3(4)
C30 C29 C28 123.1(6)
C30 C29 H29 118.5
C28 C29 H29 118.5
C29 C30 C31 119.4(5)
C29 C30 H30 120.3
C31 C30 H30 120.3
C32 C31 C30 117.9(6)
C32 C31 H31 121.1
C30 C31 H31 121.1
C31 C32 C27 123.2(6)
C31 C32 H32 118.4
C27 C32 H32 118.4
C34 C33 C36 107.9(5)
C34 C33 C35 109.2(5)
C36 C33 C35 107.0(5)
C34 C33 P3 113.7(5)
C36 C33 P3 106.9(4)
C35 C33 P3 111.9(4)
C33 C34 H34A 109.5
C33 C34 H34B 109.5
H34A C34 H34B 109.5
C33 C34 H34C 109.5
H34A C34 H34C 109.5
H34B C34 H34C 109.5
C33 C35 H35A 109.5
C33 C35 H35B 109.5
H35A C35 H35B 109.5
C33 C35 H35C 109.5
H35A C35 H35C 109.5
H35B C35 H35C 109.5
C33 C36 H36A 109.5
C33 C36 H36B 109.5
H36A C36 H36B 109.5
C33 C36 H36C 109.5
H36A C36 H36C 109.5
H36B C36 H36C 109.5
C38 C37 C40 108.6(5)
C38 C37 C39 107.3(5)
C40 C37 C39 107.2(5)
C38 C37 P3 107.0(4)
C40 C37 P3 113.9(4)
C39 C37 P3 112.6(4)
C37 C38 H38A 109.5
C37 C38 H38B 109.5
H38A C38 H38B 109.5
C37 C38 H38C 109.5
H38A C38 H38C 109.5
H38B C38 H38C 109.5
C37 C39 H39A 109.5
C37 C39 H39B 109.5
H39A C39 H39B 109.5
C37 C39 H39C 109.5
H39A C39 H39C 109.5
H39B C39 H39C 109.5
C37 C40 H40A 109.5
C37 C40 H40B 109.5
H40A C40 H40B 109.5
C37 C40 H40C 109.5
H40A C40 H40C 109.5
H40B C40 H40C 109.5
C43 C41 C44 105.6(5)
C43 C41 C42 107.3(5)
C44 C41 C42 108.4(5)
C43 C41 P4 108.5(4)
C44 C41 P4 117.6(5)
C42 C41 P4 109.1(4)
C41 C42 H42A 109.5
C41 C42 H42B 109.5
H42A C42 H42B 109.5
C41 C42 H42C 109.5
H42A C42 H42C 109.5
H42B C42 H42C 109.5
C41 C43 H43A 109.5
C41 C43 H43B 109.5
H43A C43 H43B 109.5
C41 C43 H43C 109.5
H43A C43 H43C 109.5
H43B C43 H43C 109.5
C41 C44 H44A 109.5
C41 C44 H44B 109.5
H44A C44 H44B 109.5
C41 C44 H44C 109.5
H44A C44 H44C 109.5
H44B C44 H44C 109.5
C46 C45 C48 108.6(6)
C46 C45 C47 108.3(5)
C48 C45 C47 108.6(6)
C46 C45 P4 112.4(5)
C48 C45 P4 104.8(4)
C47 C45 P4 113.9(5)
C45 C46 H46A 109.5
C45 C46 H46B 109.5
H46A C46 H46B 109.5
C45 C46 H46C 109.5
H46A C46 H46C 109.5
H46B C46 H46C 109.5
C45 C47 H47A 109.5
C45 C47 H47B 109.5
H47A C47 H47B 109.5
C45 C47 H47C 109.5
H47A C47 H47C 109.5
H47B C47 H47C 109.5
C45 C48 H48A 109.5
C45 C48 H48B 109.5
H48A C48 H48B 109.5
C45 C48 H48C 109.5
H48A C48 H48C 109.5
H48B C48 H48C 109.5

loop_
_geom_bond_atom_site_label_1
_geom_bond_atom_site_label_2
_geom_bond_distance
Pt1 C1 2.123(6)
Pt1 P1 2.2307(17)
Pt1 P2 2.3926(15)
Pt1 Cl1 2.4015(16)
P1 C2 1.832(6)
P1 C9 1.880(7)
P1 C13 1.904(7)
P2 C4 1.840(6)
P2 C21 1.902(6)
P2 C17 1.927(6)
C1 H1A 0.9800
C1 H1B 0.9800
C1 H1C 0.9800
C2 C3 1.520(7)
C2 H2A 0.9900
C2 H2B 0.9900
C3 C8 1.395(8)
C3 C4 1.408(8)
C4 C5 1.408(8)
C5 C6 1.378(8)
C5 H5 0.9500
C6 C7 1.379(9)
C6 H6 0.9500
C7 C8 1.396(8)
C7 H7 0.9500
C8 H8 0.9500
C9 C12 1.530(8)
C9 C10 1.537(9)
C9 C11 1.547(9)
C10 H10A 0.9800
C10 H10B 0.9800
C10 H10C 0.9800
C11 H11A 0.9800
C11 H11B 0.9800
C11 H11C 0.9800
C12 H12A 0.9800
C12 H12B 0.9800
C12 H12C 0.9800
C13 C15 1.532(9)
C13 C14 1.540(9)
C13 C16 1.554(8)
C14 H14A 0.9800
C14 H14B 0.9800
C14 H14C 0.9800
C15 H15A 0.9800
C15 H15B 0.9800
C15 H15C 0.9800
C16 H16A 0.9800
C16 H16B 0.9800
C16 H16C 0.9800
C17 C19 1.537(8)
C17 C18 1.538(8)
C17 C20 1.555(8)
C18 H18A 0.9800
C18 H18B 0.9800
C18 H18C 0.9800
C19 H19A 0.9800
C19 H19B 0.9800
C19 H19C 0.9800
C20 H20A 0.9800
C20 H20B 0.9800
C20 H20C 0.9800
C21 C24 1.533(8)
C21 C23 1.534(8)
C21 C22 1.536(8)
C22 H22A 0.9800
C22 H22B 0.9800
C22 H22C 0.9800
C23 H23A 0.9800
C23 H23B 0.9800
C23 H23C 0.9800
C24 H24A 0.9800
C24 H24B 0.9800
C24 H24C 0.9800
Pt2 C25 2.131(5)
Pt2 P3 2.2288(16)
Pt2 P4 2.3916(14)
Pt2 Cl2 2.3953(14)
P3 C26 1.831(5)
P3 C33 1.872(6)
P3 C37 1.916(6)
P4 C28 1.850(6)
P4 C45 1.910(7)
P4 C41 1.924(6)
C25 H25A 0.9800
C25 H25B 0.9800
C25 H25C 0.9800
C26 C27 1.519(7)
C26 H26A 0.9900
C26 H26B 0.9900
C27 C32 1.384(8)
C27 C28 1.395(8)
C28 C29 1.408(8)
C29 C30 1.379(8)
C29 H29 0.9500
C30 C31 1.386(8)
C30 H30 0.9500
C31 C32 1.388(8)
C31 H31 0.9500
C32 H32 0.9500
C33 C34 1.523(9)
C33 C36 1.525(8)
C33 C35 1.539(8)
C34 H34A 0.9800
C34 H34B 0.9800
C34 H34C 0.9800
C35 H35A 0.9800
C35 H35B 0.9800
C35 H35C 0.9800
C36 H36A 0.9800
C36 H36B 0.9800
C36 H36C 0.9800
C37 C38 1.519(9)
C37 C40 1.524(8)
C37 C39 1.548(8)
C38 H38A 0.9800
C38 H38B 0.9800
C38 H38C 0.9800
C39 H39A 0.9800
C39 H39B 0.9800
C39 H39C 0.9800
C40 H40A 0.9800
C40 H40B 0.9800
C40 H40C 0.9800
C41 C43 1.549(8)
C41 C44 1.545(8)
C41 C42 1.544(9)
C42 H42A 0.9800
C42 H42B 0.9800
C42 H42C 0.9800
C43 H43A 0.9800
C43 H43B 0.9800
C43 H43C 0.9800
C44 H44A 0.9800
C44 H44B 0.9800
C44 H44C 0.9800
C45 C46 1.521(9)
C45 C48 1.526(9)
C45 C47 1.528(8)
C46 H46A 0.9800
C46 H46B 0.9800
C46 H46C 0.9800
C47 H47A 0.9800
C47 H47B 0.9800
C47 H47C 0.9800
C48 H48A 0.9800
C48 H48B 0.9800
C48 H48C 0.9800

loop_
_geom_torsion_atom_site_label_1
_geom_torsion_atom_site_label_2
_geom_torsion_atom_site_label_3
_geom_torsion_atom_site_label_4
_geom_torsion
C1 Pt1 P1 C2 164.6(3)
P2 Pt1 P1 C2 -23.4(2)
Cl1 Pt1 P1 C2 103.5(2)
C1 Pt1 P1 C9 -74.4(3)
P2 Pt1 P1 C9 97.6(2)
Cl1 Pt1 P1 C9 -135.5(3)
C1 Pt1 P1 C13 56.9(3)
P2 Pt1 P1 C13 -131.1(2)
Cl1 Pt1 P1 C13 -4.2(3)
C1 Pt1 P2 C4 126.8(9)
P1 Pt1 P2 C4 -9.7(2)
Cl1 Pt1 P2 C4 -175.2(2)
C1 Pt1 P2 C21 -114.6(9)
P1 Pt1 P2 C21 108.9(2)
Cl1 Pt1 P2 C21 -56.6(2)
C1 Pt1 P2 C17 9.1(9)
P1 Pt1 P2 C17 -127.4(2)
Cl1 Pt1 P2 C17 67.2(2)
C9 P1 C2 C3 -65.8(5)
C13 P1 C2 C3 179.8(5)
Pt1 P1 C2 C3 61.9(5)
P1 C2 C3 C8 125.8(5)
P1 C2 C3 C4 -58.0(8)
C8 C3 C4 C5 2.0(9)
C2 C3 C4 C5 -174.0(6)
C8 C3 C4 P2 -176.2(5)
C2 C3 C4 P2 7.9(9)
C21 P2 C4 C5 80.8(5)
C17 P2 C4 C5 -33.9(6)
Pt1 P2 C4 C5 -154.6(4)
C21 P2 C4 C3 -101.1(5)
C17 P2 C4 C3 144.2(5)
Pt1 P2 C4 C3 23.5(6)
C3 C4 C5 C6 -2.7(10)
P2 C4 C5 C6 175.5(5)
C4 C5 C6 C7 0.7(11)
C5 C6 C7 C8 2.0(10)
C6 C7 C8 C3 -2.7(10)
C4 C3 C8 C7 0.7(10)
C2 C3 C8 C7 177.1(6)
C2 P1 C9 C12 62.5(5)
C13 P1 C9 C12 167.4(4)
Pt1 P1 C9 C12 -60.3(5)
C2 P1 C9 C10 -56.8(5)
C13 P1 C9 C10 48.1(5)
Pt1 P1 C9 C10 -179.6(4)
C2 P1 C9 C11 178.3(4)
C13 P1 C9 C11 -76.8(5)
Pt1 P1 C9 C11 55.5(5)
C2 P1 C13 C15 34.1(6)
C9 P1 C13 C15 -76.4(6)
Pt1 P1 C13 C15 149.1(4)
C2 P1 C13 C14 -83.6(5)
C9 P1 C13 C14 166.0(4)
Pt1 P1 C13 C14 31.5(5)
C2 P1 C13 C16 157.8(5)
C9 P1 C13 C16 47.4(6)
Pt1 P1 C13 C16 -87.1(5)
C4 P2 C17 C19 -164.9(4)
C21 P2 C17 C19 85.6(5)
Pt1 P2 C17 C19 -40.6(5)
C4 P2 C17 C18 -49.7(5)
C21 P2 C17 C18 -159.3(4)
Pt1 P2 C17 C18 74.6(4)
C4 P2 C17 C20 74.2(5)
C21 P2 C17 C20 -35.4(5)
Pt1 P2 C17 C20 -161.5(4)
C4 P2 C21 C24 82.9(4)
C17 P2 C21 C24 -166.5(4)
Pt1 P2 C21 C24 -42.7(4)
C4 P2 C21 C23 -35.7(5)
C17 P2 C21 C23 74.9(5)
Pt1 P2 C21 C23 -161.4(4)
C4 P2 C21 C22 -158.5(4)
C17 P2 C21 C22 -47.9(5)
Pt1 P2 C21 C22 75.8(4)
C25 Pt2 P3 C26 -163.7(3)
P4 Pt2 P3 C26 23.6(2)
Cl2 Pt2 P3 C26 -103.9(2)
C25 Pt2 P3 C33 75.2(3)
P4 Pt2 P3 C33 -97.5(2)
Cl2 Pt2 P3 C33 135.0(2)
C25 Pt2 P3 C37 -56.0(3)
P4 Pt2 P3 C37 131.3(2)
Cl2 Pt2 P3 C37 3.8(3)
C25 Pt2 P4 C28 -131.1(10)
P3 Pt2 P4 C28 6.7(2)
Cl2 Pt2 P4 C28 172.7(2)
C25 Pt2 P4 C45 110.3(10)
P3 Pt2 P4 C45 -111.9(2)
Cl2 Pt2 P4 C45 54.1(2)
C25 Pt2 P4 C41 -14.1(10)
P3 Pt2 P4 C41 123.7(2)
Cl2 Pt2 P4 C41 -70.3(2)
C33 P3 C26 C27 68.1(5)
C37 P3 C26 C27 -177.5(5)
Pt2 P3 C26 C27 -59.7(5)
P3 C26 C27 C32 -129.4(5)
P3 C26 C27 C28 54.6(8)
C32 C27 C28 C29 -2.6(9)
C26 C27 C28 C29 173.3(6)
C32 C27 C28 P4 176.8(4)
C26 C27 C28 P4 -7.4(8)
C45 P4 C28 C27 104.4(5)
C41 P4 C28 C27 -140.5(5)
Pt2 P4 C28 C27 -20.2(6)
C45 P4 C28 C29 -76.3(5)
C41 P4 C28 C29 38.8(6)
Pt2 P4 C28 C29 159.1(4)
C27 C28 C29 C30 1.6(10)
P4 C28 C29 C30 -177.7(5)
C28 C29 C30 C31 1.3(10)
C29 C30 C31 C32 -3.2(9)
C30 C31 C32 C27 2.2(9)
C28 C27 C32 C31 0.7(9)
C26 C27 C32 C31 -175.6(5)
C26 P3 C33 C34 56.2(5)
C37 P3 C33 C34 -48.6(5)
Pt2 P3 C33 C34 179.2(4)
C26 P3 C33 C36 -62.7(5)
C37 P3 C33 C36 -167.5(4)
Pt2 P3 C33 C36 60.3(5)
C26 P3 C33 C35 -179.5(4)
C37 P3 C33 C35 75.7(5)
Pt2 P3 C33 C35 -56.5(5)
C26 P3 C37 C38 83.5(5)
C33 P3 C37 C38 -166.1(4)
Pt2 P3 C37 C38 -31.7(5)
C26 P3 C37 C40 -156.5(5)
C33 P3 C37 C40 -46.1(5)
Pt2 P3 C37 C40 88.3(5)
C26 P3 C37 C39 -34.2(5)
C33 P3 C37 C39 76.2(5)
Pt2 P3 C37 C39 -149.4(4)
C28 P4 C41 C43 162.3(4)
C45 P4 C41 C43 -88.5(5)
Pt2 P4 C41 C43 37.7(5)
C28 P4 C41 C44 -78.0(5)
C45 P4 C41 C44 31.1(6)
Pt2 P4 C41 C44 157.3(4)
C28 P4 C41 C42 45.8(5)
C45 P4 C41 C42 155.0(4)
Pt2 P4 C41 C42 -78.9(4)
C28 P4 C45 C46 159.5(4)
C41 P4 C45 C46 49.6(5)
Pt2 P4 C45 C46 -74.3(4)
C28 P4 C45 C48 -82.7(5)
C41 P4 C45 C48 167.4(4)
Pt2 P4 C45 C48 43.5(5)
C28 P4 C45 C47 35.9(5)
C41 P4 C45 C47 -74.1(5)
Pt2 P4 C45 C47 162.1(4)
